data_7016867
loop_
_publ_author_name
'Ponsico, Sergio'
'Gulyas, Henrik'
'Mart\'inez-Belmonte, Marta'
'Escudero-Ad\'an, Eduardo C'
'Freixa, Zoraida'
'van Leeuwen, Piet W. N. M.'

_publ_section_title
;
 Zn(ii) Robson macrocycles as templates for chelating diphosphines.
;
_journal_issue 40
_journal_name_full 'Dalton transactions (Cambridge, England : 2003)'
_journal_page_first 10686
_journal_page_last 10697
_journal_paper_doi 10.1039/c1dt10905g
_journal_volume 40
_journal_year 2011
_chemical_formula_sum 'C60 H50 N4 O8 P2 Zn2'
_chemical_formula_weight 1147.72
_chemical_name_systematic
;
?
;
_space_group_IT_number 14
_symmetry_cell_setting monoclinic
_symmetry_space_group_name_Hall '-P 2ybc'
_symmetry_space_group_name_H-M 'P 1 21/c 1'
_atom_sites_solution_hydrogens geom
_atom_sites_solution_primary direct
_atom_sites_solution_secondary difmap
_audit_creation_method SHELXL-97
_cell_angle_alpha 90.00
_cell_angle_beta 100.119(13)
_cell_angle_gamma 90.00
_cell_formula_units_Z 2
_cell_length_a 18.819(5)
_cell_length_b 6.9218(16)
_cell_length_c 19.998(5)
_cell_measurement_reflns_used 2430
_cell_measurement_temperature 120(2)
_cell_measurement_theta_max 22.73
_cell_measurement_theta_min 3.14
_cell_volume 2564.4(11)
_computing_cell_refinement 'Bruker APEX2 v2009.1-0'
_computing_data_collection 'Bruker APEX2 v2009.1-0'
_computing_data_reduction 'Bruker SAINT V7.60A'
_computing_molecular_graphics 'Bruker SHELXTL'
_computing_publication_material 'Bruker SHELXTL'
_computing_structure_refinement 'SHELXS-97 (Sheldrick, 2008)'
_computing_structure_solution 'SHELXS-97 (Sheldrick, 2008)'
_diffrn_ambient_temperature 120(2)
_diffrn_detector_area_resol_mean 512
_diffrn_detector_type '4K CCD area detector APEX II'
_diffrn_measured_fraction_theta_full 0.976
_diffrn_measured_fraction_theta_max 0.948
_diffrn_measurement_device_type 'Kappa 4-axis goniometer bruker-nonius'
_diffrn_measurement_method
;
Fullsphere data collection, phi and omega scans
;
_diffrn_measurement_specimen_support 'magnetic support whith 10 micron nylon fiber cryoloop'
_diffrn_radiation_monochromator 'Multilayer Montel 200 mirrors'
_diffrn_radiation_type MoK\a
_diffrn_radiation_wavelength 0.71073
_diffrn_reflns_av_R_equivalents 0.0743
_diffrn_reflns_av_sigmaI/netI 0.1128
_diffrn_reflns_limit_h_max 11
_diffrn_reflns_limit_h_min -27
_diffrn_reflns_limit_k_max 9
_diffrn_reflns_limit_k_min -10
_diffrn_reflns_limit_l_max 28
_diffrn_reflns_limit_l_min -24
_diffrn_reflns_number 19563
_diffrn_reflns_theta_full 30.00
_diffrn_reflns_theta_max 31.32
_diffrn_reflns_theta_min 3.12
_diffrn_source 'rotating anode X-ray tube'
_diffrn_source_current 70
_diffrn_source_power 50
_diffrn_source_size '3 mm x 0.3 mm fine focus'
_diffrn_source_type 'Bruker-Nonius FR 591'
_exptl_absorpt_coefficient_mu 1.061
_exptl_absorpt_correction_T_max 1.0
_exptl_absorpt_correction_T_min 0.94
_exptl_absorpt_correction_type empirical
_exptl_absorpt_process_details
;
SADABS Version 2008/1 Bruker-Nonius
Blessing, Acta Cryst. (1995) A51 33-38
;
_exptl_crystal_colour colourless
_exptl_crystal_density_diffrn 1.486
_exptl_crystal_density_method 'not measured'
_exptl_crystal_description plate
_exptl_crystal_F_000 1184
_exptl_crystal_size_max 0.08
_exptl_crystal_size_mid 0.06
_exptl_crystal_size_min 0.02
_refine_diff_density_max 0.747
_refine_diff_density_min -0.557
_refine_diff_density_rms 0.083
_refine_ls_extinction_method none
_refine_ls_goodness_of_fit_ref 0.975
_refine_ls_hydrogen_treatment noref
_refine_ls_matrix_type full
_refine_ls_number_parameters 711
_refine_ls_number_reflns 7959
_refine_ls_number_restraints 2273
_refine_ls_restrained_S_all 0.890
_refine_ls_R_factor_all 0.1543
_refine_ls_R_factor_gt 0.0608
_refine_ls_shift/su_max 0.000
_refine_ls_shift/su_mean 0.000
_refine_ls_structure_factor_coef Fsqd
_refine_ls_weighting_details 'calc w=1/[\s^2^(Fo^2^)+(0.0918P)^2^+0.0000P] where P=(Fo^2^+2Fc^2^)/3'
_refine_ls_weighting_scheme calc
_refine_ls_wR_factor_gt 0.1452
_refine_ls_wR_factor_ref 0.1865
_reflns_number_gt 3735
_reflns_number_total 7959
_reflns_threshold_expression >2sigma(I)
_cod_data_source_file c1dt10905g.txt
_cod_data_source_block sp132_0m
_cod_depositor_comments
;
The following automatic conversions were performed:
'_diffrn_measurement_specimen_suppport' tag replaced with
'_diffrn_measurement_specimen_support'.

Automatic conversion script
Id: cif_correct_tags 1440 2010-10-19 06:21:57Z saulius 

The following automatic conversions were performed:

'_symmetry_cell_setting' value 'Monoclinic' changed to 'monoclinic'
according to /home/saulius/struct/CIF-dictionaries/cif_core.dic
dictionary named 'cif_core.dic' version 2.4.1 from 2010-06-29.

Automatic conversion script
Id: cif_fix_values 1715 2011-07-08 13:25:40Z adriana 
;
_cod_original_cell_volume 2564.5(11)
_cod_original_sg_symbol_H-M P2(1)/c
_cod_database_code 7016867

loop_
_symmetry_equiv_pos_as_xyz
'x, y, z'
'-x, y+1/2, -z+1/2'
'-x, -y, -z'
'x, -y-1/2, z-1/2'

loop_
_atom_site_label
_atom_site_type_symbol
_atom_site_fract_x
_atom_site_fract_y
_atom_site_fract_z
_atom_site_U_iso_or_equiv
_atom_site_adp_type
_atom_site_occupancy
_atom_site_symmetry_multiplicity
_atom_site_calc_flag
_atom_site_refinement_flags
_atom_site_disorder_assembly
_atom_site_disorder_group
C1 C -0.03395(19) 0.7295(5) 0.08672(15) 0.0390(7) Uani 1 1 d . A .
C2 C 0.0067(2) 0.8998(5) 0.10259(15) 0.0410(8) Uani 1 1 d . . .
C3 C -0.0125(2) 1.0253(5) 0.15188(18) 0.0506(9) Uani 1 1 d . . .
H3 H 0.0130 1.1433 0.1614 0.061 Uiso 1 1 calc R . .
C4 C -0.0670(3) 0.9819(6) 0.18640(19) 0.0569(10) Uani 1 1 d . . .
C5 C -0.1061(2) 0.8152(5) 0.17021(17) 0.0515(9) Uani 1 1 d . . .
H5 H -0.1438 0.7848 0.1944 0.062 Uiso 1 1 calc R . .
C6 C -0.0924(2) 0.6897(5) 0.11975(15) 0.0424(8) Uani 1 1 d . . .
C7 C -0.0854(3) 1.1181(8) 0.2414(3) 0.0880(16) Uani 1 1 d . . .
H7A H -0.1377 1.1385 0.2344 0.132 Uiso 1 1 calc R . .
H7B H -0.0611 1.2423 0.2387 0.132 Uiso 1 1 calc R . .
H7C H -0.0692 1.0605 0.2863 0.132 Uiso 1 1 calc R . .
C8 C 0.0645(2) 0.9575(5) 0.06774(16) 0.0430(8) Uani 1 1 d . . .
H8 H 0.0779 1.0900 0.0695 0.052 Uiso 1 1 calc R . .
C9 C 0.1560(2) 0.9118(5) 0.0008(2) 0.0548(10) Uani 1 1 d D . .
H9A H 0.2012 0.9201 0.0344 0.066 Uiso 0.316(17) 1 calc PR A 1
H9B H 0.1439 1.0439 -0.0166 0.066 Uiso 0.316(17) 1 calc PR A 1
H9C H 0.1936 0.9754 0.0345 0.066 Uiso 0.684(17) 1 calc PR A 2
H9D H 0.1360 1.0099 -0.0334 0.066 Uiso 0.684(17) 1 calc PR A 2
C10 C 0.1689(12) 0.7874(13) -0.0568(7) 0.0554(17) Uani 0.316(17) 1 d PDU A 1
H10A H 0.1458 0.8469 -0.1002 0.066 Uiso 0.316(17) 1 calc PR A 1
H10B H 0.2215 0.7794 -0.0568 0.066 Uiso 0.316(17) 1 calc PR A 1
C10' C 0.1902(4) 0.7537(9) -0.0337(5) 0.0554(17) Uani 0.684(17) 1 d PDU A 2
H10C H 0.2049 0.8051 -0.0754 0.066 Uiso 0.684(17) 1 calc PR A 2
H10D H 0.2340 0.7074 -0.0032 0.066 Uiso 0.684(17) 1 calc PR A 2
C11 C -0.1375(2) 0.5184(5) 0.10394(17) 0.0500(9) Uani 1 1 d . . .
H11 H -0.1680 0.4840 0.1352 0.060 Uiso 1 1 calc R . .
N1 N 0.09844(16) 0.8438(4) 0.03515(13) 0.0410(7) Uani 1 1 d . A .
N2 N 0.13955(18) 0.5891(4) -0.05187(15) 0.0492(8) Uani 1 1 d D . .
O1 O -0.01717(14) 0.6123(4) 0.04105(12) 0.0508(6) Uani 1 1 d . . .
Zn1 Zn 0.08354(2) 0.55357(5) 0.025549(17) 0.04031(15) Uani 1 1 d D . .
P1 P 0.3728(2) 0.4144(7) 0.36523(16) 0.0512(10) Uani 0.45 1 d PDU B 1
O4 O 0.3573(6) 0.6155(12) 0.3681(4) 0.117(4) Uani 0.45 1 d PDU B 1
C19 C 0.4619(3) 0.3693(10) 0.3490(3) 0.060(2) Uani 0.45 1 d PGDU B 1
C20 C 0.4796(3) 0.2006(11) 0.3179(4) 0.074(3) Uani 0.45 1 d PGDU B 1
H20 H 0.4435 0.1063 0.3034 0.089 Uiso 0.45 1 calc PR B 1
C21 C 0.5500(4) 0.1701(14) 0.3080(4) 0.087(3) Uani 0.45 1 d PGDU B 1
H21 H 0.5620 0.0549 0.2867 0.105 Uiso 0.45 1 calc PR B 1
C22 C 0.6028(3) 0.3082(16) 0.3292(5) 0.101(4) Uani 0.45 1 d PGDU B 1
H22 H 0.6509 0.2873 0.3224 0.121 Uiso 0.45 1 calc PR B 1
C23 C 0.5851(3) 0.4768(14) 0.3603(5) 0.102(4) Uani 0.45 1 d PGDU B 1
H23 H 0.6212 0.5712 0.3748 0.122 Uiso 0.45 1 calc PR B 1
C24 C 0.5147(4) 0.5074(10) 0.3702(4) 0.095(3) Uani 0.45 1 d PGDU B 1
H24 H 0.5027 0.6226 0.3915 0.114 Uiso 0.45 1 calc PR B 1
C25 C 0.3663(3) 0.2788(8) 0.43906(18) 0.060(3) Uani 0.45 1 d PGDU B 1
C26 C 0.4159(3) 0.1401(9) 0.4677(2) 0.092(4) Uani 0.45 1 d PGDU B 1
H26 H 0.4584 0.1183 0.4492 0.111 Uiso 0.45 1 calc PR B 1
C27 C 0.4033(4) 0.0334(9) 0.5233(2) 0.094(4) Uani 0.45 1 d PGDU B 1
H27 H 0.4372 -0.0613 0.5429 0.112 Uiso 0.45 1 calc PR B 1
C28 C 0.3412(4) 0.0654(12) 0.5504(2) 0.079(4) Uani 0.45 1 d PGDU B 1
H28 H 0.3326 -0.0076 0.5884 0.095 Uiso 0.45 1 calc PR B 1
C29 C 0.2916(4) 0.2040(13) 0.5218(2) 0.076(3) Uani 0.45 1 d PGDU B 1
H29 H 0.2491 0.2258 0.5402 0.091 Uiso 0.45 1 calc PR B 1
C30 C 0.3041(3) 0.3107(10) 0.4661(2) 0.062(3) Uani 0.45 1 d PGDU B 1
H30 H 0.2702 0.4054 0.4466 0.075 Uiso 0.45 1 calc PR B 1
C12 C 0.1878(4) 0.4608(8) 0.1379(3) 0.035(3) Uani 0.45 1 d PGDU B 1
C13 C 0.2263(3) 0.3297(7) 0.1931(2) 0.036(3) Uani 0.45 1 d PGDU B 1
C14 C 0.2151(4) 0.1326(7) 0.1919(3) 0.037(3) Uani 0.45 1 d PGDU B 1
H14 H 0.1829 0.0765 0.1551 0.044 Uiso 0.45 1 calc PR B 1
C15 C 0.2497(5) 0.0164(6) 0.2431(3) 0.046(4) Uani 0.45 1 d PGDU B 1
H15 H 0.2409 -0.1188 0.2419 0.055 Uiso 0.45 1 calc PR B 1
C16 C 0.2977(3) 0.0973(6) 0.2965(2) 0.052(3) Uani 0.45 1 d PGDU B 1
H16 H 0.3220 0.0164 0.3316 0.063 Uiso 0.45 1 calc PR B 1
C17 C 0.3106(2) 0.2973(7) 0.29920(18) 0.044(2) Uani 0.45 1 d PGDU B 1
C18 C 0.2749(3) 0.4107(6) 0.2459(2) 0.045(3) Uani 0.45 1 d PGDU B 1
H18 H 0.2840 0.5457 0.2459 0.054 Uiso 0.45 1 calc PR B 1
O2 O 0.1352(5) 0.3885(9) 0.0983(3) 0.042(4) Uani 0.45 1 d PGDU B 1
O3 O 0.2090(5) 0.6283(8) 0.1350(3) 0.040(3) Uani 0.45 1 d PGDU B 1
P1Y P 0.3699(4) 0.3630(10) 0.3659(3) 0.106(3) Uani 0.35 1 d PDU C 2
O4Y O 0.3518(7) 0.5609(14) 0.3732(5) 0.164(7) Uani 0.35 1 d PDU C 2
C19Y C 0.4613(4) 0.3319(15) 0.3537(4) 0.096(4) Uani 0.35 1 d PDU C 2
C20Y C 0.4780(5) 0.248(2) 0.2951(6) 0.106(5) Uani 0.35 1 d PDU C 2
H20Y H 0.4405 0.1987 0.2613 0.128 Uiso 0.35 1 calc PR C 2
C21Y C 0.5494(5) 0.237(2) 0.2861(7) 0.111(5) Uani 0.35 1 d PDU C 2
H21Y H 0.5615 0.1667 0.2488 0.133 Uiso 0.35 1 calc PR C 2
C22Y C 0.6032(4) 0.328(3) 0.3318(8) 0.107(5) Uani 0.35 1 d PDU C 2
H22Y H 0.6512 0.3329 0.3230 0.128 Uiso 0.35 1 calc PR C 2
C23Y C 0.5866(4) 0.412(3) 0.3903(7) 0.124(5) Uani 0.35 1 d PDU C 2
H23Y H 0.6240 0.4608 0.4242 0.149 Uiso 0.35 1 calc PR C 2
C24Y C 0.5151(5) 0.425(2) 0.3990(6) 0.114(5) Uani 0.35 1 d PDU C 2
H24Y H 0.5029 0.4963 0.4359 0.137 Uiso 0.35 1 calc PR C 2
C25Y C 0.3604(5) 0.2095(11) 0.4347(3) 0.089(4) Uani 0.35 1 d PDU C 2
C26Y C 0.3928(7) 0.0294(13) 0.4467(6) 0.093(4) Uani 0.35 1 d PDU C 2
H26Y H 0.4246 -0.0164 0.4182 0.112 Uiso 0.35 1 calc PR C 2
C27Y C 0.3787(8) -0.0837(14) 0.5002(6) 0.096(4) Uani 0.35 1 d PDU C 2
H27Y H 0.4015 -0.2057 0.5090 0.115 Uiso 0.35 1 calc PR C 2
C28Y C 0.3310(9) -0.0181(18) 0.5410(7) 0.110(5) Uani 0.35 1 d PDU C 2
H28Y H 0.3178 -0.0999 0.5750 0.132 Uiso 0.35 1 calc PR C 2
C29Y C 0.3028(10) 0.168(2) 0.5320(8) 0.113(5) Uani 0.35 1 d PDU C 2
H29Y H 0.2763 0.2204 0.5640 0.136 Uiso 0.35 1 calc PR C 2
C30Y C 0.3133(9) 0.2757(18) 0.4760(8) 0.098(4) Uani 0.35 1 d PDU C 2
H30Y H 0.2885 0.3946 0.4660 0.117 Uiso 0.35 1 calc PR C 2
C12Y C 0.1931(8) 0.4458(14) 0.1350(6) 0.056(4) Uani 0.35 1 d PDU C 2
C13Y C 0.2286(8) 0.3063(10) 0.1889(6) 0.055(4) Uani 0.35 1 d PDU C 2
C14Y C 0.2169(11) 0.1097(11) 0.1833(7) 0.057(4) Uani 0.35 1 d PDU C 2
H14Y H 0.1862 0.0594 0.1443 0.069 Uiso 0.35 1 calc PR C 2
C15Y C 0.2491(11) -0.0144(10) 0.2331(8) 0.063(4) Uani 0.35 1 d PDU C 2
H15Y H 0.2384 -0.1486 0.2299 0.075 Uiso 0.35 1 calc PR C 2
C16Y C 0.2973(11) 0.0569(9) 0.2882(7) 0.065(4) Uani 0.35 1 d PDU C 2
H16Y H 0.3203 -0.0295 0.3222 0.078 Uiso 0.35 1 calc PR C 2
C17Y C 0.3125(5) 0.2557(9) 0.2942(4) 0.063(3) Uani 0.35 1 d PDU C 2
C18Y C 0.2754(9) 0.3786(10) 0.2447(6) 0.059(4) Uani 0.35 1 d PDU C 2
H18Y H 0.2823 0.5142 0.2493 0.071 Uiso 0.35 1 calc PR C 2
O2Y O 0.1334(10) 0.394(2) 0.1010(10) 0.055(5) Uani 0.35 1 d PDU C 2
O3Y O 0.2221(9) 0.6030(18) 0.1294(9) 0.082(6) Uani 0.35 1 d PDU C 2
P1X P 0.3558(5) 0.4616(14) 0.3666(5) 0.088(3) Uani 0.20 1 d PDU D 3
O4X O 0.3216(8) 0.644(2) 0.3714(8) 0.144(8) Uani 0.20 1 d PDU D 3
C19X C 0.4470(6) 0.4860(17) 0.3533(7) 0.104(5) Uani 0.20 1 d PDU D 3
C20X C 0.4810(8) 0.344(3) 0.3212(16) 0.110(5) Uani 0.20 1 d PDU D 3
H20X H 0.4559 0.2289 0.3058 0.132 Uiso 0.20 1 calc PR D 3
C21X C 0.5517(8) 0.371(3) 0.3115(15) 0.125(5) Uani 0.20 1 d PDU D 3
H21X H 0.5755 0.2726 0.2907 0.150 Uiso 0.20 1 calc PR D 3
C22X C 0.5877(8) 0.542(3) 0.3325(14) 0.127(6) Uani 0.20 1 d PDU D 3
H22X H 0.6340 0.5664 0.3216 0.153 Uiso 0.20 1 calc PR D 3
C23X C 0.5557(8) 0.677(3) 0.3693(15) 0.135(7) Uani 0.20 1 d PDU D 3
H23X H 0.5818 0.7883 0.3871 0.162 Uiso 0.20 1 calc PR D 3
C24X C 0.4854(9) 0.648(3) 0.3800(14) 0.127(6) Uani 0.20 1 d PDU D 3
H24X H 0.4636 0.7398 0.4055 0.152 Uiso 0.20 1 calc PR D 3
C25X C 0.3603(5) 0.307(2) 0.4378(5) 0.085(5) Uani 0.20 1 d PDU D 3
C26X C 0.4239(6) 0.250(3) 0.4796(8) 0.089(5) Uani 0.20 1 d PDU D 3
H26X H 0.4692 0.2783 0.4669 0.107 Uiso 0.20 1 calc PR D 3
C27X C 0.4213(8) 0.153(4) 0.5400(9) 0.106(6) Uani 0.20 1 d PDU D 3
H27X H 0.4646 0.1090 0.5675 0.127 Uiso 0.20 1 calc PR D 3
C28X C 0.3552(9) 0.121(4) 0.5600(8) 0.100(6) Uani 0.20 1 d PDU D 3
H28X H 0.3535 0.0720 0.6040 0.120 Uiso 0.20 1 calc PR D 3
C29X C 0.2916(8) 0.161(4) 0.5152(10) 0.090(5) Uani 0.20 1 d PDU D 3
H29X H 0.2465 0.1202 0.5256 0.108 Uiso 0.20 1 calc PR D 3
C30X C 0.2941(6) 0.260(4) 0.4553(9) 0.077(5) Uani 0.20 1 d PDU D 3
H30X H 0.2506 0.2961 0.4263 0.092 Uiso 0.20 1 calc PR D 3
C12X C 0.1782(13) 0.4572(14) 0.1370(10) 0.051(5) Uani 0.20 1 d PDU D 3
C13X C 0.2214(10) 0.3338(15) 0.1920(8) 0.050(5) Uani 0.20 1 d PDU D 3
C14X C 0.2057(14) 0.1410(16) 0.1995(11) 0.044(5) Uani 0.20 1 d PDU D 3
H14X H 0.1682 0.0819 0.1683 0.052 Uiso 0.20 1 calc PR D 3
C15X C 0.2436(14) 0.0335(15) 0.2516(11) 0.049(4) Uani 0.20 1 d PDU D 3
H15X H 0.2356 -0.1017 0.2537 0.058 Uiso 0.20 1 calc PR D 3
C16X C 0.2939(12) 0.1233(13) 0.3011(9) 0.050(4) Uani 0.20 1 d PDU D 3
H16X H 0.3188 0.0497 0.3380 0.060 Uiso 0.20 1 calc PR D 3
C17X C 0.3081(6) 0.3220(15) 0.2972(5) 0.072(5) Uani 0.20 1 d PDU D 3
C18X C 0.2747(12) 0.421(2) 0.2392(8) 0.056(5) Uani 0.20 1 d PDU D 3
H18X H 0.2887 0.5501 0.2319 0.068 Uiso 0.20 1 calc PR D 3
O2X O 0.1348(19) 0.3696(19) 0.0922(14) 0.047(6) Uani 0.20 1 d PDU D 3
O3X O 0.1899(14) 0.6322(15) 0.1371(12) 0.070(7) Uani 0.20 1 d PDU D 3

loop_
_atom_site_aniso_label
_atom_site_aniso_U_11
_atom_site_aniso_U_22
_atom_site_aniso_U_33
_atom_site_aniso_U_23
_atom_site_aniso_U_13
_atom_site_aniso_U_12
C1 0.041(2) 0.0440(17) 0.0309(14) -0.0002(12) 0.0027(13) -0.0032(15)
C2 0.043(2) 0.0402(17) 0.0370(16) 0.0012(12) -0.0008(14) -0.0016(15)
C3 0.052(2) 0.0452(19) 0.052(2) -0.0091(15) 0.0019(18) -0.0065(18)
C4 0.066(3) 0.057(2) 0.050(2) -0.0112(16) 0.0180(19) 0.001(2)
C5 0.057(3) 0.060(2) 0.0410(17) 0.0000(15) 0.0171(16) -0.0064(19)
C6 0.048(2) 0.0454(17) 0.0347(15) 0.0017(13) 0.0086(14) -0.0043(16)
C7 0.086(4) 0.092(3) 0.091(3) -0.043(3) 0.030(3) -0.013(3)
C8 0.045(2) 0.0374(16) 0.0435(17) 0.0040(14) -0.0003(15) -0.0091(16)
C9 0.047(2) 0.050(2) 0.070(2) 0.0058(17) 0.0155(19) -0.0122(18)
C10 0.055(3) 0.059(2) 0.052(3) 0.002(2) 0.011(2) -0.013(2)
C10' 0.055(3) 0.059(2) 0.052(3) 0.002(2) 0.011(2) -0.013(2)
C11 0.056(3) 0.055(2) 0.0431(18) 0.0046(15) 0.0181(16) -0.0101(18)
N1 0.0361(18) 0.0450(15) 0.0404(14) 0.0037(11) 0.0028(12) -0.0082(13)
N2 0.051(2) 0.0510(17) 0.0474(16) -0.0016(12) 0.0130(14) -0.0165(15)
O1 0.0431(16) 0.0597(14) 0.0521(14) -0.0189(11) 0.0155(11) -0.0185(12)
Zn1 0.0411(3) 0.0428(2) 0.0368(2) -0.00183(15) 0.00628(15) -0.01096(19)
P1 0.0438(18) 0.073(3) 0.0318(14) 0.0049(14) -0.0070(12) 0.0150(16)
O4 0.139(9) 0.088(5) 0.108(7) -0.018(5) -0.018(7) 0.022(6)
C19 0.054(4) 0.086(6) 0.037(5) 0.009(4) 0.001(4) -0.002(4)
C20 0.050(5) 0.114(7) 0.057(5) -0.009(5) 0.005(4) 0.005(5)
C21 0.063(6) 0.137(8) 0.063(6) -0.008(6) 0.016(5) 0.006(5)
C22 0.065(7) 0.133(8) 0.106(8) 0.027(7) 0.018(7) -0.007(6)
C23 0.075(6) 0.125(7) 0.100(8) 0.022(6) 0.001(6) -0.025(6)
C24 0.065(5) 0.107(7) 0.103(7) 0.001(6) -0.017(6) -0.008(5)
C25 0.052(5) 0.091(6) 0.037(4) 0.002(4) 0.006(4) 0.027(5)
C26 0.086(7) 0.112(8) 0.086(7) 0.035(6) 0.036(6) 0.051(6)
C27 0.084(7) 0.112(8) 0.088(7) 0.042(6) 0.026(6) 0.033(6)
C28 0.077(7) 0.094(8) 0.067(6) 0.022(5) 0.017(5) 0.019(6)
C29 0.077(7) 0.102(7) 0.054(5) 0.022(5) 0.025(5) 0.031(5)
C30 0.061(6) 0.076(6) 0.050(5) 0.001(4) 0.010(4) 0.029(5)
C12 0.039(6) 0.033(4) 0.033(5) 0.000(4) 0.007(4) -0.001(4)
C13 0.038(6) 0.039(4) 0.031(5) -0.001(4) 0.004(4) 0.005(5)
C14 0.047(6) 0.040(4) 0.029(4) -0.006(3) 0.021(4) 0.008(4)
C15 0.058(7) 0.037(4) 0.047(6) -0.001(4) 0.021(6) 0.018(5)
C16 0.056(7) 0.054(4) 0.046(6) 0.007(5) 0.008(5) 0.025(5)
C17 0.040(5) 0.053(4) 0.038(4) 0.000(3) 0.004(4) 0.020(4)
C18 0.052(7) 0.048(5) 0.032(4) 0.000(4) -0.003(4) 0.007(5)
O2 0.051(7) 0.038(7) 0.032(6) -0.001(5) -0.002(5) -0.008(6)
O3 0.021(5) 0.047(4) 0.048(5) 0.008(3) -0.005(4) -0.002(3)
P1Y 0.106(5) 0.112(5) 0.090(4) -0.024(3) -0.014(3) 0.016(4)
O4Y 0.199(14) 0.101(7) 0.178(14) -0.036(7) -0.003(12) 0.016(9)
C19Y 0.097(6) 0.117(9) 0.066(8) 0.005(7) -0.004(6) -0.019(7)
C20Y 0.084(7) 0.113(9) 0.116(9) -0.023(8) 0.001(7) -0.004(8)
C21Y 0.095(8) 0.123(10) 0.114(9) -0.007(8) 0.013(7) 0.000(8)
C22Y 0.081(8) 0.131(10) 0.106(9) 0.021(8) 0.009(7) -0.011(8)
C23Y 0.100(7) 0.142(10) 0.128(9) -0.013(8) 0.015(8) -0.022(9)
C24Y 0.100(6) 0.124(10) 0.116(9) -0.017(7) 0.010(7) -0.026(8)
C25Y 0.066(8) 0.122(8) 0.072(6) -0.015(5) -0.007(5) 0.011(7)
C26Y 0.075(9) 0.118(8) 0.084(8) -0.013(6) 0.008(6) 0.010(7)
C27Y 0.090(10) 0.109(9) 0.085(8) -0.008(6) 0.006(7) 0.003(8)
C28Y 0.108(10) 0.128(9) 0.097(9) 0.007(7) 0.027(7) 0.013(8)
C29Y 0.102(10) 0.136(9) 0.107(9) 0.003(8) 0.032(7) 0.027(8)
C30Y 0.092(9) 0.109(8) 0.085(8) -0.009(7) -0.004(6) 0.033(7)
C12Y 0.056(8) 0.058(6) 0.057(7) 0.004(6) 0.019(6) -0.009(6)
C13Y 0.052(8) 0.064(6) 0.049(6) 0.001(5) 0.012(5) -0.001(6)
C14Y 0.061(8) 0.059(5) 0.051(7) -0.008(5) 0.011(6) 0.001(6)
C15Y 0.073(9) 0.055(6) 0.062(7) -0.009(5) 0.018(6) 0.013(6)
C16Y 0.069(8) 0.064(6) 0.062(7) -0.002(5) 0.013(6) 0.018(6)
C17Y 0.070(7) 0.067(6) 0.052(6) 0.004(5) 0.012(5) 0.004(6)
C18Y 0.055(8) 0.056(6) 0.067(7) 0.003(5) 0.013(6) -0.005(6)
O2Y 0.052(8) 0.052(9) 0.061(9) 0.017(8) 0.009(7) -0.005(7)
O3Y 0.058(9) 0.077(7) 0.110(11) 0.021(7) 0.009(7) -0.020(6)
P1X 0.100(7) 0.072(6) 0.088(5) 0.002(4) 0.006(5) 0.013(5)
O4X 0.173(14) 0.111(10) 0.148(15) -0.013(8) 0.026(13) 0.048(11)
C19X 0.100(7) 0.119(10) 0.091(10) 0.007(8) 0.008(7) -0.012(7)
C20X 0.090(8) 0.130(10) 0.106(11) -0.004(9) 0.004(9) -0.003(8)
C21X 0.101(8) 0.145(10) 0.128(10) 0.002(9) 0.016(9) -0.006(9)
C22X 0.108(10) 0.149(11) 0.124(12) 0.013(10) 0.018(9) -0.017(8)
C23X 0.109(10) 0.145(12) 0.146(13) -0.003(10) 0.006(11) -0.019(10)
C24X 0.110(10) 0.138(11) 0.128(13) -0.011(10) 0.006(10) -0.017(9)
C25X 0.076(8) 0.110(10) 0.070(7) -0.009(7) 0.014(7) 0.013(9)
C26X 0.074(8) 0.114(12) 0.080(9) 0.002(8) 0.015(7) 0.013(10)
C27X 0.086(8) 0.130(12) 0.100(10) 0.018(9) 0.010(9) 0.008(11)
C28X 0.087(9) 0.122(11) 0.091(10) 0.019(9) 0.015(7) 0.011(10)
C29X 0.082(8) 0.109(10) 0.080(9) 0.000(8) 0.019(8) 0.022(9)
C30X 0.071(8) 0.084(10) 0.073(8) -0.018(7) 0.004(7) 0.007(8)
C12X 0.055(9) 0.053(7) 0.048(9) -0.003(7) 0.018(7) -0.001(8)
C13X 0.047(9) 0.056(7) 0.052(8) -0.003(7) 0.020(7) 0.004(8)
C14X 0.034(8) 0.055(7) 0.047(8) -0.004(6) 0.023(6) 0.007(6)
C15X 0.048(8) 0.059(8) 0.049(8) 0.000(6) 0.035(6) 0.016(7)
C16X 0.053(9) 0.070(7) 0.034(8) 0.015(7) 0.023(6) 0.018(8)
C17X 0.068(9) 0.078(8) 0.068(8) 0.017(7) 0.012(8) 0.003(8)
C18X 0.055(10) 0.055(8) 0.062(8) 0.012(7) 0.018(7) -0.001(8)
O2X 0.058(10) 0.041(9) 0.046(8) -0.007(7) 0.016(7) -0.004(7)
O3X 0.072(15) 0.064(7) 0.068(11) -0.003(8) -0.003(9) -0.013(8)

loop_
_atom_type_symbol
_atom_type_description
_atom_type_scat_dispersion_real
_atom_type_scat_dispersion_imag
_atom_type_scat_source
C C 0.0033 0.0016 'International Tables Vol C Tables 4.2.6.8 and 6.1.1.4'
H H 0.0000 0.0000 'International Tables Vol C Tables 4.2.6.8 and 6.1.1.4'
N N 0.0061 0.0033 'International Tables Vol C Tables 4.2.6.8 and 6.1.1.4'
O O 0.0106 0.0060 'International Tables Vol C Tables 4.2.6.8 and 6.1.1.4'
P P 0.1023 0.0942 'International Tables Vol C Tables 4.2.6.8 and 6.1.1.4'
Zn Zn 0.2839 1.4301 'International Tables Vol C Tables 4.2.6.8 and 6.1.1.4'

loop_
_geom_angle_atom_site_label_1
_geom_angle_atom_site_label_2
_geom_angle_atom_site_label_3
_geom_angle
_geom_angle_site_symmetry_1
_geom_angle_site_symmetry_3
O1 C1 C6 120.9(3) . .
O1 C1 C2 119.3(3) . .
C6 C1 C2 119.8(3) . .
C3 C2 C1 118.4(3) . .
C3 C2 C8 118.3(3) . .
C1 C2 C8 123.1(3) . .
C4 C3 C2 121.8(3) . .
C3 C4 C5 118.9(3) . .
C3 C4 C7 120.8(4) . .
C5 C4 C7 120.3(4) . .
C4 C5 C6 122.3(4) . .
C5 C6 C1 118.6(3) . .
C5 C6 C11 119.3(3) . .
C1 C6 C11 122.0(3) . .
N1 C8 C2 124.5(3) . .
N1 C9 C10 114.4(5) . .
N1 C9 C10' 113.3(3) . .
C10 C9 C10' 23.2(7) . .
N2 C10 C9 111.5(4) . .
N2 C10' C9 111.3(4) . .
N2 C11 C6 125.7(3) 3_565 .
C8 N1 C9 121.7(3) . .
C8 N1 Zn1 126.2(2) . .
C9 N1 Zn1 112.1(2) . .
C11 N2 C10' 124.9(4) 3_565 .
C11 N2 C10 116.2(4) 3_565 .
C10' N2 C10 23.3(7) . .
C11 N2 Zn1 127.3(3) 3_565 .
C10' N2 Zn1 107.6(3) . .
C10 N2 Zn1 114.2(3) . .
C1 O1 Zn1 125.8(2) . .
C1 O1 Zn1 128.3(2) . 3_565
Zn1 O1 Zn1 105.88(11) . 3_565
O2 Zn1 O2X 5.2(9) . .
O2 Zn1 O2Y 2.3(10) . .
O2X Zn1 O2Y 7.3(17) . .
O2 Zn1 O1 111.1(3) . .
O2X Zn1 O1 112.9(14) . .
O2Y Zn1 O1 109.2(8) . .
O2 Zn1 O1 109.0(2) . 3_565
O2X Zn1 O1 104.6(4) . 3_565
O2Y Zn1 O1 110.1(4) . 3_565
O1 Zn1 O1 74.12(11) . 3_565
O2 Zn1 N1 117.5(2) . .
O2X Zn1 N1 122.2(4) . .
O2Y Zn1 N1 116.2(5) . .
O1 Zn1 N1 84.49(11) . .
O1 Zn1 N1 133.17(11) 3_565 .
O2 Zn1 N2 112.2(3) . .
O2X Zn1 N2 109.6(14) . .
O2Y Zn1 N2 114.2(8) . .
O1 Zn1 N2 136.02(12) . .
O1 Zn1 N2 84.83(11) 3_565 .
N1 Zn1 N2 82.59(11) . .
O4 P1 C25 116.1(4) . .
O4 P1 C19 112.5(5) . .
C25 P1 C19 105.2(3) . .
O4 P1 C17 111.0(3) . .
C25 P1 C17 104.0(2) . .
C19 P1 C17 107.3(2) . .
C20 C19 C24 120.0 . .
C20 C19 P1 122.2(3) . .
C24 C19 P1 117.8(3) . .
C19 C20 C21 120.0 . .
C22 C21 C20 120.0 . .
C21 C22 C23 120.0 . .
C24 C23 C22 120.0 . .
C23 C24 C19 120.0 . .
C26 C25 C30 120.0 . .
C26 C25 P1 124.7(2) . .
C30 C25 P1 115.2(2) . .
C27 C26 C25 120.0 . .
C26 C27 C28 120.0 . .
C29 C28 C27 120.0 . .
C30 C29 C28 120.0 . .
C29 C30 C25 120.0 . .
O3 C12 O2 124.8 . .
O3 C12 C13 118.8 . .
O2 C12 C13 116.4 . .
C14 C13 C18 119.4 . .
C14 C13 C12 121.9 . .
C18 C13 C12 118.7 . .
C15 C14 C13 121.0 . .
C14 C15 C16 119.8 . .
C15 C16 C17 120.7 . .
C18 C17 C16 117.9 . .
C18 C17 P1 118.12(16) . .
C16 C17 P1 123.98(17) . .
C13 C18 C17 121.2 . .
C12 O2 Zn1 117.8(3) . .
O4Y P1Y C25Y 116.0(4) . .
O4Y P1Y C19Y 112.4(5) . .
C25Y P1Y C19Y 105.3(3) . .
O4Y P1Y C17Y 111.0(3) . .
C25Y P1Y C17Y 104.1(2) . .
C19Y P1Y C17Y 107.3(3) . .
C20Y C19Y C24Y 119.66(14) . .
C20Y C19Y P1Y 121.9(3) . .
C24Y C19Y P1Y 117.5(3) . .
C21Y C20Y C19Y 119.94(14) . .
C20Y C21Y C22Y 119.93(15) . .
C21Y C22Y C23Y 119.78(15) . .
C24Y C23Y C22Y 119.88(15) . .
C23Y C24Y C19Y 119.93(14) . .
C26Y C25Y C30Y 119.95(11) . .
C26Y C25Y P1Y 124.8(2) . .
C30Y C25Y P1Y 115.2(2) . .
C25Y C26Y C27Y 120.03(12) . .
C26Y C27Y C28Y 119.91(13) . .
C27Y C28Y C29Y 119.82(15) . .
C30Y C29Y C28Y 119.77(16) . .
C25Y C30Y C29Y 119.83(14) . .
O3Y C12Y O2Y 124.71(16) . .
O3Y C12Y C13Y 118.77(15) . .
O2Y C12Y C13Y 116.43(15) . .
C14Y C13Y C18Y 119.34(11) . .
C14Y C13Y C12Y 121.88(13) . .
C18Y C13Y C12Y 118.76(13) . .
C15Y C14Y C13Y 120.98(13) . .
C14Y C15Y C16Y 119.76(13) . .
C15Y C16Y C17Y 120.71(12) . .
C18Y C17Y C16Y 117.78(12) . .
C18Y C17Y P1Y 118.0(2) . .
C16Y C17Y P1Y 123.9(2) . .
C13Y C18Y C17Y 121.24(12) . .
C12Y O2Y Zn1 121.0(5) . .
O4X P1X C25X 116.0(4) . .
O4X P1X C19X 112.5(5) . .
C25X P1X C19X 105.3(3) . .
O4X P1X C17X 110.9(4) . .
C25X P1X C17X 104.0(2) . .
C19X P1X C17X 107.4(3) . .
C20X C19X C24X 119.92(14) . .
C20X C19X P1X 122.2(3) . .
C24X C19X P1X 117.8(3) . .
C19X C20X C21X 119.92(13) . .
C22X C21X C20X 119.93(14) . .
C23X C22X C21X 119.88(16) . .
C22X C23X C24X 119.92(14) . .
C23X C24X C19X 119.93(13) . .
C26X C25X C30X 119.93(11) . .
C26X C25X P1X 124.6(2) . .
C30X C25X P1X 115.1(2) . .
C27X C26X C25X 120.00(13) . .
C26X C27X C28X 119.82(15) . .
C27X C28X C29X 119.74(17) . .
C30X C29X C28X 119.80(16) . .
C29X C30X C25X 119.96(14) . .
O3X C12X O2X 124.72(18) . .
O3X C12X C13X 118.77(16) . .
O2X C12X C13X 116.43(15) . .
C14X C13X C18X 119.25(12) . .
C14X C13X C12X 121.86(16) . .
C18X C13X C12X 118.71(14) . .
C15X C14X C13X 120.93(15) . .
C14X C15X C16X 119.72(15) . .
C15X C16X C17X 120.64(13) . .
C18X C17X C16X 117.62(11) . .
C18X C17X P1X 117.9(2) . .
C16X C17X P1X 123.8(2) . .
C13X C18X C17X 121.11(15) . .
C12X O2X Zn1 110.5(6) . .

loop_
_geom_bond_atom_site_label_1
_geom_bond_atom_site_label_2
_geom_bond_distance
_geom_bond_site_symmetry_2
C1 O1 1.301(4) .
C1 C6 1.406(5) .
C1 C2 1.411(5) .
C2 C3 1.408(5) .
C2 C8 1.448(5) .
C3 C4 1.366(6) .
C4 C5 1.377(5) .
C4 C7 1.534(6) .
C5 C6 1.390(5) .
C6 C11 1.461(5) .
C8 N1 1.264(4) .
C9 N1 1.458(5) .
C9 C10 1.493(7) .
C9 C10' 1.498(6) .
C10 N2 1.489(6) .
C10' N2 1.488(5) .
C11 N2 1.275(4) 3_565
N1 Zn1 2.033(3) .
N2 C11 1.275(4) 3_565
N2 Zn1 2.035(3) .
O1 Zn1 2.015(3) .
O1 Zn1 2.017(2) 3_565
Zn1 O2 1.967(3) .
Zn1 O2X 1.969(4) .
Zn1 O2Y 1.969(4) .
Zn1 O1 2.017(2) 3_565
P1 O4 1.425(7) .
P1 C25 1.772(4) .
P1 C19 1.792(5) .
P1 C17 1.796(3) .
C19 C20 1.3900 .
C19 C24 1.3900 .
C20 C21 1.3900 .
C21 C22 1.3900 .
C22 C23 1.3900 .
C23 C24 1.3900 .
C25 C26 1.3900 .
C25 C30 1.3900 .
C26 C27 1.3900 .
C27 C28 1.3900 .
C28 C29 1.3900 .
C29 C30 1.3900 .
C12 O3 1.2310 .
C12 O2 1.2578 .
C12 C13 1.5119 .
C13 C14 1.3798 .
C13 C18 1.3885 .
C14 C15 1.3728 .
C15 C16 1.3899 .
C16 C17 1.4056 .
C17 C18 1.3965 .
P1Y O4Y 1.425(7) .
P1Y C25Y 1.772(4) .
P1Y C19Y 1.792(5) .
P1Y C17Y 1.796(3) .
C19Y C20Y 1.3909(9) .
C19Y C24Y 1.3912(10) .
C20Y C21Y 1.3902(10) .
C21Y C22Y 1.3903(10) .
C22Y C23Y 1.3904(10) .
C23Y C24Y 1.3902(10) .
C25Y C26Y 1.3899(9) .
C25Y C30Y 1.3904(9) .
C26Y C27Y 1.3901(9) .
C27Y C28Y 1.3903(9) .
C28Y C29Y 1.3906(10) .
C29Y C30Y 1.3904(9) .
C12Y O3Y 1.2313(9) .
C12Y O2Y 1.2580(9) .
C12Y C13Y 1.5120(9) .
C13Y C14Y 1.3799(9) .
C13Y C18Y 1.3886(9) .
C14Y C15Y 1.3728(9) .
C15Y C16Y 1.3899(9) .
C16Y C17Y 1.4059(9) .
C17Y C18Y 1.3969(9) .
P1X O4X 1.426(7) .
P1X C25X 1.772(4) .
P1X C19X 1.791(5) .
P1X C17X 1.796(3) .
C19X C20X 1.3902(9) .
C19X C24X 1.3904(9) .
C20X C21X 1.3903(10) .
C21X C22X 1.3902(10) .
C22X C23X 1.3902(9) .
C23X C24X 1.3902(10) .
C25X C26X 1.3903(9) .
C25X C30X 1.3904(9) .
C26X C27X 1.3902(10) .
C27X C28X 1.3905(10) .
C28X C29X 1.3906(10) .
C29X C30X 1.3901(10) .
C12X O3X 1.2313(10) .
C12X O2X 1.2580(9) .
C12X C13X 1.5120(9) .
C13X C14X 1.3801(9) .
C13X C18X 1.3889(9) .
C14X C15X 1.3729(10) .
C15X C16X 1.3900(9) .
C16X C17X 1.4063(9) .
C17X C18X 1.3974(9) .

loop_
_geom_torsion_atom_site_label_1
_geom_torsion_atom_site_label_2
_geom_torsion_atom_site_label_3
_geom_torsion_atom_site_label_4
_geom_torsion
_geom_torsion_site_symmetry_1
_geom_torsion_site_symmetry_4
O1 C1 C2 C3 179.6(3) . .
C6 C1 C2 C3 0.4(5) . .
O1 C1 C2 C8 3.5(5) . .
C6 C1 C2 C8 -175.8(3) . .
C1 C2 C3 C4 3.0(5) . .
C8 C2 C3 C4 179.3(4) . .
C2 C3 C4 C5 -3.0(6) . .
C2 C3 C4 C7 178.1(4) . .
C3 C4 C5 C6 -0.3(6) . .
C7 C4 C5 C6 178.6(4) . .
C4 C5 C6 C1 3.5(6) . .
C4 C5 C6 C11 -178.2(4) . .
O1 C1 C6 C5 177.2(3) . .
C2 C1 C6 C5 -3.5(5) . .
O1 C1 C6 C11 -1.0(5) . .
C2 C1 C6 C11 178.3(3) . .
C3 C2 C8 N1 162.5(3) . .
C1 C2 C8 N1 -21.4(5) . .
N1 C9 C10 N2 -20.1(19) . .
C10' C9 C10 N2 72.5(7) . .
N1 C9 C10' N2 25.6(9) . .
C10 C9 C10' N2 -72.3(7) . .
C5 C6 C11 N2 166.9(4) . 3_565
C1 C6 C11 N2 -14.9(6) . 3_565
C2 C8 N1 C9 179.6(3) . .
C2 C8 N1 Zn1 -2.1(5) . .
C10 C9 N1 C8 -155.7(10) . .
C10' C9 N1 C8 178.9(5) . .
C10 C9 N1 Zn1 25.8(11) . .
C10' C9 N1 Zn1 0.4(6) . .
C9 C10' N2 C11 147.0(5) . 3_565
C9 C10' N2 C10 72.0(7) . .
C9 C10' N2 Zn1 -38.7(8) . .
C9 C10 N2 C11 169.2(10) . 3_565
C9 C10 N2 C10' -72.9(7) . .
C9 C10 N2 Zn1 5.1(19) . .
C6 C1 O1 Zn1 -144.5(3) . .
C2 C1 O1 Zn1 36.2(4) . .
C6 C1 O1 Zn1 33.0(4) . 3_565
C2 C1 O1 Zn1 -146.3(3) . 3_565
C1 O1 Zn1 O2 73.3(3) . .
Zn1 O1 Zn1 O2 -104.7(2) 3_565 .
C1 O1 Zn1 O2X 78.5(6) . .
Zn1 O1 Zn1 O2X -99.4(6) 3_565 .
C1 O1 Zn1 O2Y 71.8(6) . .
Zn1 O1 Zn1 O2Y -106.2(5) 3_565 .
C1 O1 Zn1 O1 178.0(3) . 3_565
Zn1 O1 Zn1 O1 0.0 3_565 3_565
C1 O1 Zn1 N1 -44.1(3) . .
Zn1 O1 Zn1 N1 137.91(13) 3_565 .
C1 O1 Zn1 N2 -117.5(3) . .
Zn1 O1 Zn1 N2 64.55(18) 3_565 .
C8 N1 Zn1 O2 -84.9(5) . .
C9 N1 Zn1 O2 93.5(4) . .
C8 N1 Zn1 O2X -87.6(17) . .
C9 N1 Zn1 O2X 90.8(17) . .
C8 N1 Zn1 O2Y -82.7(10) . .
C9 N1 Zn1 O2Y 95.7(9) . .
C8 N1 Zn1 O1 26.0(3) . .
C9 N1 Zn1 O1 -155.5(2) . .
C8 N1 Zn1 O1 88.1(3) . 3_565
C9 N1 Zn1 O1 -93.4(3) . 3_565
C8 N1 Zn1 N2 163.9(3) . .
C9 N1 Zn1 N2 -17.7(2) . .
C11 N2 Zn1 O2 88.1(4) 3_565 .
C10' N2 Zn1 O2 -86.0(5) . .
C10 N2 Zn1 O2 -110.0(11) . .
C11 N2 Zn1 O2X 83.3(6) 3_565 .
C10' N2 Zn1 O2X -90.8(6) . .
C10 N2 Zn1 O2X -114.8(11) . .
C11 N2 Zn1 O2Y 89.4(6) 3_565 .
C10' N2 Zn1 O2Y -84.7(6) . .
C10 N2 Zn1 O2Y -108.7(12) . .
C11 N2 Zn1 O1 -81.0(4) 3_565 .
C10' N2 Zn1 O1 104.9(4) . .
C10 N2 Zn1 O1 80.9(11) . .
C11 N2 Zn1 O1 -20.3(4) 3_565 3_565
C10' N2 Zn1 O1 165.6(4) . 3_565
C10 N2 Zn1 O1 141.6(11) . 3_565
C11 N2 Zn1 N1 -155.1(4) 3_565 .
C10' N2 Zn1 N1 30.8(4) . .
C10 N2 Zn1 N1 6.8(11) . .
O4 P1 C19 C20 -153.7(5) . .
C25 P1 C19 C20 79.1(5) . .
C17 P1 C19 C20 -31.3(5) . .
O4 P1 C19 C24 28.0(5) . .
C25 P1 C19 C24 -99.3(4) . .
C17 P1 C19 C24 150.4(4) . .
C24 C19 C20 C21 0.0 . .
P1 C19 C20 C21 -178.3(5) . .
C19 C20 C21 C22 0.0 . .
C20 C21 C22 C23 0.0 . .
C21 C22 C23 C24 0.0 . .
C22 C23 C24 C19 0.0 . .
C20 C19 C24 C23 0.0 . .
P1 C19 C24 C23 178.4(5) . .
O4 P1 C25 C26 -136.4(4) . .
C19 P1 C25 C26 -11.4(3) . .
C17 P1 C25 C26 101.4(2) . .
O4 P1 C25 C30 47.4(5) . .
C19 P1 C25 C30 172.4(3) . .
C17 P1 C25 C30 -74.9(3) . .
C30 C25 C26 C27 0.0 . .
P1 C25 C26 C27 -176.04(16) . .
C25 C26 C27 C28 0.0 . .
C26 C27 C28 C29 0.0 . .
C27 C28 C29 C30 0.0 . .
C28 C29 C30 C25 0.0 . .
C26 C25 C30 C29 0.0 . .
P1 C25 C30 C29 176.40(15) . .
O3 C12 C13 C14 -167.3 . .
O2 C12 C13 C14 13.3 . .
O3 C12 C13 C18 12.0 . .
O2 C12 C13 C18 -167.3 . .
C18 C13 C14 C15 1.7 . .
C12 C13 C14 C15 -178.9 . .
C13 C14 C15 C16 -0.9 . .
C14 C15 C16 C17 0.7 . .
C15 C16 C17 C18 -1.3 . .
C15 C16 C17 P1 -178.8(2) . .
O4 P1 C17 C18 22.3(5) . .
C25 P1 C17 C18 147.84(19) . .
C19 P1 C17 C18 -101.0(3) . .
O4 P1 C17 C16 -160.1(5) . .
C25 P1 C17 C16 -34.6(4) . .
C19 P1 C17 C16 76.6(3) . .
C14 C13 C18 C17 -2.3 . .
C12 C13 C18 C17 178.3 . .
C16 C17 C18 C13 2.1 . .
P1 C17 C18 C13 179.8(2) . .
O3 C12 O2 Zn1 0.9(4) . .
C13 C12 O2 Zn1 -179.9(4) . .
O2X Zn1 O2 C12 136(15) . .
O2Y Zn1 O2 C12 -74(13) . .
O1 Zn1 O2 C12 -112.3(3) . .
O1 Zn1 O2 C12 168.0(2) 3_565 .
N1 Zn1 O2 C12 -17.4(5) . .
N2 Zn1 O2 C12 75.8(4) . .
O4Y P1Y C19Y C20Y -118.8(10) . .
C25Y P1Y C19Y C20Y 114.0(10) . .
C17Y P1Y C19Y C20Y 3.5(10) . .
O4Y P1Y C19Y C24Y 50.1(10) . .
C25Y P1Y C19Y C24Y -77.1(9) . .
C17Y P1Y C19Y C24Y 172.4(9) . .
C24Y C19Y C20Y C21Y 8(2) . .
P1Y C19Y C20Y C21Y 176.4(12) . .
C19Y C20Y C21Y C22Y -7(2) . .
C20Y C21Y C22Y C23Y 7(2) . .
C21Y C22Y C23Y C24Y -8(2) . .
C22Y C23Y C24Y C19Y 8(2) . .
C20Y C19Y C24Y C23Y -8.2(19) . .
P1Y C19Y C24Y C23Y -177.3(12) . .
O4Y P1Y C25Y C26Y -161.5(10) . .
C19Y P1Y C25Y C26Y -36.5(10) . .
C17Y P1Y C25Y C26Y 76.3(10) . .
O4Y P1Y C25Y C30Y 22.3(13) . .
C19Y P1Y C25Y C30Y 147.3(12) . .
C17Y P1Y C25Y C30Y -99.9(12) . .
C30Y C25Y C26Y C27Y -1(2) . .
P1Y C25Y C26Y C27Y -176.6(11) . .
C25Y C26Y C27Y C28Y 1(2) . .
C26Y C27Y C28Y C29Y -6(2) . .
C27Y C28Y C29Y C30Y 10(2) . .
C26Y C25Y C30Y C29Y 5(2) . .
P1Y C25Y C30Y C29Y -179.1(12) . .
C28Y C29Y C30Y C25Y -9(2) . .
O3Y C12Y C13Y C14Y -155(2) . .
O2Y C12Y C13Y C14Y 28(2) . .
O3Y C12Y C13Y C18Y 23(2) . .
O2Y C12Y C13Y C18Y -153.5(19) . .
C18Y C13Y C14Y C15Y 2(3) . .
C12Y C13Y C14Y C15Y -179.2(18) . .
C13Y C14Y C15Y C16Y -4(3) . .
C14Y C15Y C16Y C17Y 1(3) . .
C15Y C16Y C17Y C18Y 3(2) . .
C15Y C16Y C17Y P1Y 176.2(16) . .
O4Y P1Y C17Y C18Y 18.9(12) . .
C25Y P1Y C17Y C18Y 144.3(11) . .
C19Y P1Y C17Y C18Y -104.3(11) . .
O4Y P1Y C17Y C16Y -154.7(14) . .
C25Y P1Y C17Y C16Y -29.3(14) . .
C19Y P1Y C17Y C16Y 82.0(14) . .
C14Y C13Y C18Y C17Y 2(3) . .
C12Y C13Y C18Y C17Y -176.7(13) . .
C16Y C17Y C18Y C13Y -4(2) . .
P1Y C17Y C18Y C13Y -178.2(13) . .
O3Y C12Y O2Y Zn1 7(3) . .
C13Y C12Y O2Y Zn1 -176.3(14) . .
O2 Zn1 O2Y C12Y 93(13) . .
O2X Zn1 O2Y C12Y 114(14) . .
O1 Zn1 O2Y C12Y -125.0(18) . .
O1 Zn1 O2Y C12Y 155.4(17) 3_565 .
N1 Zn1 O2Y C12Y -32(2) . .
N2 Zn1 O2Y C12Y 62(2) . .
O4X P1X C19X C20X -153.8(18) . .
C25X P1X C19X C20X 78.9(18) . .
C17X P1X C19X C20X -31.5(18) . .
O4X P1X C19X C24X 29.9(18) . .
C25X P1X C19X C24X -97.3(17) . .
C17X P1X C19X C24X 152.2(17) . .
C24X C19X C20X C21X -4(4) . .
P1X C19X C20X C21X 179(2) . .
C19X C20X C21X C22X -2(4) . .
C20X C21X C22X C23X 7(3) . .
C21X C22X C23X C24X -6(4) . .
C22X C23X C24X C19X -1(4) . .
C20X C19X C24X C23X 6(3) . .
P1X C19X C24X C23X -178(2) . .
O4X P1X C25X C26X -114.8(14) . .
C19X P1X C25X C26X 10.3(13) . .
C17X P1X C25X C26X 123.1(13) . .
O4X P1X C25X C30X 57.9(14) . .
C19X P1X C25X C30X -177.0(13) . .
C17X P1X C25X C30X -64.2(13) . .
C30X C25X C26X C27X -2(2) . .
P1X C25X C26X C27X 170.1(18) . .
C25X C26X C27X C28X -3(3) . .
C26X C27X C28X C29X 9(3) . .
C27X C28X C29X C30X -10(3) . .
C28X C29X C30X C25X 5(3) . .
C26X C25X C30X C29X 1(3) . .
P1X C25X C30X C29X -172(2) . .
O3X C12X C13X C14X 173(3) . .
O2X C12X C13X C14X -11(3) . .
O3X C12X C13X C18X -3(3) . .
O2X C12X C13X C18X 174(3) . .
C18X C13X C14X C15X -2(3) . .
C12X C13X C14X C15X -177(3) . .
C13X C14X C15X C16X 6(4) . .
C14X C15X C16X C17X -2(4) . .
C15X C16X C17X C18X -5(2) . .
C15X C16X C17X P1X 166(2) . .
O4X P1X C17X C18X 33.7(13) . .
C25X P1X C17X C18X 159.1(12) . .
C19X P1X C17X C18X -89.6(12) . .
O4X P1X C17X C16X -137.2(15) . .
C25X P1X C17X C16X -11.8(14) . .
C19X P1X C17X C16X 99.5(15) . .
C14X C13X C18X C17X -6(3) . .
C12X C13X C18X C17X 170(2) . .
C16X C17X C18X C13X 9.3(16) . .
P1X C17X C18X C13X -162.1(16) . .
O3X C12X O2X Zn1 -4(4) . .
C13X C12X O2X Zn1 180(2) . .
O2 Zn1 O2X C12X -31(13) . .
O2Y Zn1 O2X C12X -40(10) . .
O1 Zn1 O2X C12X -101(3) . .
O1 Zn1 O2X C12X -180(2) 3_565 .
N1 Zn1 O2X C12X -3(4) . .
N2 Zn1 O2X C12X 90(3) . .
